data_1540528
loop_
_publ_author_name
'Xie, Chunfeng'
'Sun, Lingmei'
'Liao, Kai'
'Liu, Sheng'
'Wang, Meicheng'
'Xu, Jing'
'Bartlam, Mark'
'Guo, Yuanqiang'

_publ_section_title
;
 Bioactive ent-Pimarane and ent-Abietane Diterpenoids from the Whole
 Plants of Chloranthus henryi.
;
_journal_issue 11
_journal_name_full 'Journal of natural products'
_journal_page_first 2800
_journal_page_last 2807
_journal_paper_doi 10.1021/acs.jnatprod.5b00781
_journal_volume 78
_journal_year 2015
_chemical_absolute_configuration 'CHOOSE rm ad rmad syn or unk'
_chemical_formula_moiety 'C21 H34 O3'
_chemical_formula_sum 'C21 H34 O3'
_chemical_formula_weight 334.48
_space_group_crystal_system monoclinic
_space_group_IT_number 4
_space_group_name_Hall 'P 2yb'
_space_group_name_H-M_alt 'P 1 21 1'
_symmetry_space_group_name_Hall 'P 2yb'
_symmetry_space_group_name_H-M 'P 1 21 1'
_atom_sites_solution_hydrogens mixed
_atom_sites_solution_primary direct
_atom_sites_solution_secondary difmap
_audit_creation_method SHELXL-2014/7
_cell_angle_alpha 90
_cell_angle_beta 90.614(7)
_cell_angle_gamma 90
_cell_formula_units_Z 4
_cell_length_a 7.132(2)
_cell_length_b 27.174(6)
_cell_length_c 9.624(2)
_cell_measurement_reflns_used 1237
_cell_measurement_temperature 173(2)
_cell_measurement_theta_max 78.00
_cell_measurement_theta_min 30.40
_cell_volume 1865.1(8)
_computing_cell_refinement 'CrystalClear-SM Expert 2.1 b29'
_computing_data_collection 'CrystalClear-SM Expert 2.1 b29 (Rigaku, 2013)'
_computing_data_reduction 'CrystalClear-SM Expert 2.1 b29'
_computing_molecular_graphics 'CrystalStructure 4.1'
_computing_publication_material 'CrystalStructure 4.1 (Rigaku, 2014)'
_computing_structure_refinement 'SHELXL-2014/7 (Sheldrick, 2014)'
_computing_structure_solution 'SIR2011 (Burla, et al., 2012)'
_diffrn_ambient_temperature 173(2)
_diffrn_detector_area_resol_mean 5.814
_diffrn_measured_fraction_theta_full 0.984
_diffrn_measured_fraction_theta_max 0.961
_diffrn_measurement_device_type 'Rigaku XtaLAB P200'
_diffrn_measurement_method \w
_diffrn_radiation_type CuK\a
_diffrn_radiation_wavelength 1.54187
_diffrn_reflns_av_R_equivalents 0.0195
_diffrn_reflns_av_unetI/netI 0.0152
_diffrn_reflns_laue_measured_fraction_full 0.984
_diffrn_reflns_laue_measured_fraction_max 0.961
_diffrn_reflns_limit_h_max 6
_diffrn_reflns_limit_h_min -8
_diffrn_reflns_limit_k_max 34
_diffrn_reflns_limit_k_min -34
_diffrn_reflns_limit_l_max 11
_diffrn_reflns_limit_l_min -12
_diffrn_reflns_number 29412
_diffrn_reflns_point_group_measured_fraction_full 0.976
_diffrn_reflns_point_group_measured_fraction_max 0.943
_diffrn_reflns_theta_full 67.687
_diffrn_reflns_theta_max 80.041
_diffrn_reflns_theta_min 3.253
_exptl_absorpt_coefficient_mu 0.605
_exptl_absorpt_correction_T_max 0.886
_exptl_absorpt_correction_T_min 0.766
_exptl_absorpt_correction_type multi-scan
_exptl_absorpt_process_details 'REQAB (Rigaku, 1998)'
_exptl_crystal_colour colorless
_exptl_crystal_density_diffrn 1.191
_exptl_crystal_density_method 'not measured'
_exptl_crystal_description prism
_exptl_crystal_F_000 736
_exptl_crystal_size_max 0.320
_exptl_crystal_size_mid 0.260
_exptl_crystal_size_min 0.200
_refine_diff_density_max 0.233
_refine_diff_density_min -0.246
_refine_diff_density_rms 0.076
_refine_ls_abs_structure_details
; 
 Flack x determined using 3562 quotients [(I+)-(I-)]/[(I+)+(I-)] 
 (Parsons, Flack and Wagner, Acta Cryst. B69 (2013) 249-259). 
;
_refine_ls_abs_structure_Flack -0.01(3)
_refine_ls_extinction_coef 0.0030(5)
_refine_ls_extinction_expression Fc^*^=kFc[1+0.001xFc^2^\l^3^/sin(2\q)]^-1/4^
_refine_ls_extinction_method 'SHELXL-2014/7 (Sheldrick 2014'
_refine_ls_goodness_of_fit_ref 1.049
_refine_ls_hydrogen_treatment mixed
_refine_ls_matrix_type full
_refine_ls_number_parameters 454
_refine_ls_number_reflns 7662
_refine_ls_number_restraints 1
_refine_ls_restrained_S_all 1.049
_refine_ls_R_factor_all 0.0330
_refine_ls_R_factor_gt 0.0328
_refine_ls_shift/su_max 0.001
_refine_ls_shift/su_mean 0.000
_refine_ls_structure_factor_coef Fsqd
_refine_ls_weighting_details 'w=1/[\s^2^(Fo^2^)+(0.0661P)^2^+0.1566P] where P=(Fo^2^+2Fc^2^)/3'
_refine_ls_weighting_scheme calc
_refine_ls_wR_factor_gt 0.0901
_refine_ls_wR_factor_ref 0.0903
_reflns_Friedel_coverage 0.920
_reflns_friedel_fraction_full 0.967
_reflns_friedel_fraction_max 0.923
_reflns_number_gt 7576
_reflns_number_total 7662
_reflns_threshold_expression 'I > 2\s(I)'
_cod_data_source_file np5b00781_si_003.cif
_cod_data_source_block shelxl
_cod_depositor_comments 'Adding full bibliography for 1540528--1540529.cif.'
_cod_database_code 1540528
_shelx_shelxl_version_number 2014/7
_shelx_space_group_comment
; 
The symmetry employed for this shelxl refinement is uniquely defined 
by the following loop, which should always be used as a source of 
symmetry information in preference to the above space-group names. 
They are only intended as comments. 
;
_shelx_estimated_absorpt_t_min 0.830
_shelx_estimated_absorpt_t_max 0.889

loop_
_space_group_symop_operation_xyz
'x, y, z'
'-x, y+1/2, -z'

loop_
_atom_site_label
_atom_site_type_symbol
_atom_site_fract_x
_atom_site_fract_y
_atom_site_fract_z
_atom_site_U_iso_or_equiv
_atom_site_adp_type
_atom_site_occupancy
_atom_site_site_symmetry_order
_atom_site_calc_flag
_atom_site_refinement_flags_posn
_atom_site_refinement_flags_adp
O1 O 0.4241(2) 0.19352(6) 0.70193(13) 0.0378(3) Uani 1 1 d . .
O2 O 0.5247(2) 0.24883(6) -0.03851(13) 0.0390(3) Uani 1 1 d . .
O3 O 0.89753(19) 0.40374(5) -0.02914(14) 0.0327(3) Uani 1 1 d . .
O4 O 0.0359(2) 0.66333(6) -0.19780(14) 0.0447(4) Uani 1 1 d . .
O5 O 0.0857(2) 0.61135(7) 0.54570(14) 0.0495(4) Uani 1 1 d . .
O6 O 0.38662(19) 0.44651(5) 0.44837(14) 0.0341(3) Uani 1 1 d . .
C1 C 0.7159(2) 0.28904(6) 0.51961(16) 0.0261(3) Uani 1 1 d . .
H1A H 0.8330 0.2695 0.5187 0.031 Uiso 1 1 calc R U
H1B H 0.7493 0.3233 0.5448 0.031 Uiso 1 1 calc R U
C2 C 0.5865(3) 0.26827(7) 0.62945(17) 0.0300(4) Uani 1 1 d . .
H2A H 0.6500 0.2693 0.7214 0.036 Uiso 1 1 calc R U
H2B H 0.4717 0.2886 0.6345 0.036 Uiso 1 1 calc R U
C3 C 0.5338(2) 0.21567(6) 0.59463(16) 0.0258(3) Uani 1 1 d . .
H3 H 0.6526 0.1964 0.5870 0.031 Uiso 1 1 calc R U
C4 C 0.4281(2) 0.21122(5) 0.45467(16) 0.0221(3) Uani 1 1 d . .
C5 C 0.5510(2) 0.23639(5) 0.34109(15) 0.0196(3) Uani 1 1 d . .
H5 H 0.6645 0.2151 0.3325 0.024 Uiso 1 1 calc R U
C6 C 0.4560(2) 0.23520(6) 0.19762(16) 0.0265(3) Uani 1 1 d . .
H6A H 0.4317 0.2004 0.1725 0.032 Uiso 1 1 calc R U
H6B H 0.3330 0.2518 0.2044 0.032 Uiso 1 1 calc R U
C7 C 0.5641(2) 0.25880(6) 0.08158(17) 0.0239(3) Uani 1 1 d . .
C8 C 0.7165(2) 0.29475(6) 0.11681(16) 0.0217(3) Uani 1 1 d . .
C9 C 0.7851(2) 0.29868(6) 0.26626(16) 0.0242(3) Uani 1 1 d . .
H9 H 0.8830 0.2728 0.2804 0.029 Uiso 1 1 calc R U
C10 C 0.6274(2) 0.28866(5) 0.37275(15) 0.0207(3) Uani 1 1 d . .
C11 C 0.8808(3) 0.34860(8) 0.28741(19) 0.0386(5) Uani 1 1 d . .
H11A H 0.7850 0.3749 0.2849 0.046 Uiso 1 1 calc R U
H11B H 0.9426 0.3493 0.3800 0.046 Uiso 1 1 calc R U
C12 C 1.0264(3) 0.35847(8) 0.17586(19) 0.0369(4) Uani 1 1 d . .
H12A H 1.1287 0.3341 0.1863 0.044 Uiso 1 1 calc R U
H12B H 1.0811 0.3915 0.1922 0.044 Uiso 1 1 calc R U
C13 C 0.9515(2) 0.35627(6) 0.02543(17) 0.0264(3) Uani 1 1 d . .
C14 C 0.7873(2) 0.32144(6) 0.01354(16) 0.0239(3) Uani 1 1 d . .
H14 H 0.7293 0.3182 -0.0753 0.029 Uiso 1 1 calc R U
C15 C 1.1120(3) 0.33923(7) -0.0713(2) 0.0338(4) Uani 1 1 d . .
H15 H 1.1564 0.3065 -0.0369 0.041 Uiso 1 1 calc R U
C16 C 1.0500(3) 0.33263(8) -0.2223(2) 0.0398(4) Uani 1 1 d . .
H16A H 1.1585 0.3238 -0.2786 0.048 Uiso 1 1 calc R U
H16B H 0.9956 0.3635 -0.2569 0.048 Uiso 1 1 calc R U
H16C H 0.9559 0.3064 -0.2283 0.048 Uiso 1 1 calc R U
C17 C 1.2791(3) 0.37458(10) -0.0639(3) 0.0470(5) Uani 1 1 d . .
H17A H 1.2402 0.4071 -0.0971 0.056 Uiso 1 1 calc R U
H17B H 1.3803 0.3621 -0.1223 0.056 Uiso 1 1 calc R U
H17C H 1.3238 0.3771 0.0325 0.056 Uiso 1 1 calc R U
C18 C 0.4107(3) 0.15616(6) 0.41877(18) 0.0290(3) Uani 1 1 d . .
H18A H 0.5352 0.1428 0.3988 0.035 Uiso 1 1 calc R U
H18B H 0.3290 0.1522 0.3370 0.035 Uiso 1 1 calc R U
H18C H 0.3568 0.1385 0.4976 0.035 Uiso 1 1 calc R U
C19 C 0.2276(2) 0.23135(6) 0.46568(18) 0.0286(3) Uani 1 1 d . .
H19A H 0.1693 0.2324 0.3730 0.034 Uiso 1 1 calc R U
H19B H 0.2314 0.2646 0.5048 0.034 Uiso 1 1 calc R U
H19C H 0.1541 0.2099 0.5262 0.034 Uiso 1 1 calc R U
C20 C 0.4772(3) 0.32894(6) 0.36077(19) 0.0297(3) Uani 1 1 d . .
H20A H 0.4417 0.3334 0.2629 0.036 Uiso 1 1 calc R U
H20B H 0.5273 0.3599 0.3979 0.036 Uiso 1 1 calc R U
H20C H 0.3667 0.3192 0.4138 0.036 Uiso 1 1 calc R U
C21 C 0.7581(3) 0.42924(7) 0.0445(2) 0.0406(4) Uani 1 1 d . .
H21A H 0.8109 0.4414 0.1324 0.049 Uiso 1 1 calc R U
H21B H 0.6534 0.4070 0.0635 0.049 Uiso 1 1 calc R U
H21C H 0.7130 0.4571 -0.0113 0.049 Uiso 1 1 calc R U
C22 C 0.3267(3) 0.57046(6) 0.00309(17) 0.0281(3) Uani 1 1 d . .
H22A H 0.4394 0.5915 0.0123 0.034 Uiso 1 1 calc R U
H22B H 0.3691 0.5367 -0.0197 0.034 Uiso 1 1 calc R U
C23 C 0.2044(3) 0.58983(7) -0.11639(17) 0.0321(4) Uani 1 1 d . .
H23A H 0.2774 0.5899 -0.2033 0.039 Uiso 1 1 calc R U
H23B H 0.0948 0.5679 -0.1300 0.039 Uiso 1 1 calc R U
C24 C 0.1379(3) 0.64160(6) -0.08457(17) 0.0283(3) Uani 1 1 d . .
H24 H 0.2521 0.6622 -0.0680 0.034 Uiso 1 1 calc R U
C25 C 0.0185(2) 0.64448(6) 0.04749(16) 0.0234(3) Uani 1 1 d . .
C26 C 0.1348(2) 0.62065(6) 0.16846(16) 0.0210(3) Uani 1 1 d . .
H26 H 0.2433 0.6434 0.1841 0.025 Uiso 1 1 calc R U
C27 C 0.0270(3) 0.62114(7) 0.30535(18) 0.0319(4) Uani 1 1 d . .
H27A H -0.0063 0.6556 0.3273 0.038 Uiso 1 1 calc R U
H27B H -0.0916 0.6027 0.2915 0.038 Uiso 1 1 calc R U
C28 C 0.1293(2) 0.59955(6) 0.42875(17) 0.0276(3) Uani 1 1 d . .
C29 C 0.2803(2) 0.56266(6) 0.40322(16) 0.0232(3) Uani 1 1 d . .
C30 C 0.3730(2) 0.56258(6) 0.26234(16) 0.0235(3) Uani 1 1 d . .
H30 H 0.4563 0.5922 0.2598 0.028 Uiso 1 1 calc R U
C31 C 0.2244(2) 0.56936(6) 0.14304(16) 0.0215(3) Uani 1 1 d . .
C32 C 0.5008(3) 0.51751(7) 0.24553(18) 0.0322(4) Uani 1 1 d . .
H32A H 0.4240 0.4888 0.2175 0.039 Uiso 1 1 calc R U
H32B H 0.5920 0.5240 0.1709 0.039 Uiso 1 1 calc R U
C33 C 0.6071(3) 0.50545(7) 0.3803(2) 0.0315(4) Uani 1 1 d . .
H33A H 0.6940 0.4777 0.3640 0.038 Uiso 1 1 calc R U
H33B H 0.6826 0.5343 0.4094 0.038 Uiso 1 1 calc R U
C34 C 0.4717(2) 0.49182(6) 0.49578(18) 0.0261(3) Uani 1 1 d . .
C35 C 0.3246(2) 0.53168(6) 0.50643(17) 0.0253(3) Uani 1 1 d . .
H35 H 0.2597 0.5349 0.5916 0.030 Uiso 1 1 calc R U
C36 C 0.5677(3) 0.48327(6) 0.63881(19) 0.0309(4) Uani 1 1 d . .
H36 H 0.4656 0.4766 0.7067 0.037 Uiso 1 1 calc R U
C37 C 0.6729(4) 0.52873(8) 0.6913(2) 0.0452(5) Uani 1 1 d . .
H37A H 0.7835 0.5343 0.6339 0.054 Uiso 1 1 calc R U
H37B H 0.7123 0.5236 0.7881 0.054 Uiso 1 1 calc R U
H37C H 0.5902 0.5575 0.6857 0.054 Uiso 1 1 calc R U
C38 C 0.6946(4) 0.43819(9) 0.6388(2) 0.0494(6) Uani 1 1 d . .
H38A H 0.7476 0.4333 0.7321 0.059 Uiso 1 1 calc R U
H38B H 0.7963 0.4432 0.5726 0.059 Uiso 1 1 calc R U
H38C H 0.6214 0.4092 0.6116 0.059 Uiso 1 1 calc R U
C39 C -0.0114(3) 0.69936(6) 0.08062(19) 0.0312(4) Uani 1 1 d . .
H39A H 0.1091 0.7145 0.1055 0.037 Uiso 1 1 calc R U
H39B H -0.0978 0.7025 0.1586 0.037 Uiso 1 1 calc R U
H39C H -0.0646 0.7160 -0.0011 0.037 Uiso 1 1 calc R U
C40 C -0.1751(3) 0.62131(7) 0.02311(19) 0.0320(4) Uani 1 1 d . .
H40A H -0.1601 0.5868 -0.0042 0.038 Uiso 1 1 calc R U
H40B H -0.2412 0.6392 -0.0510 0.038 Uiso 1 1 calc R U
H40C H -0.2476 0.6231 0.1089 0.038 Uiso 1 1 calc R U
C41 C 0.0834(3) 0.52664(6) 0.14453(19) 0.0316(4) Uani 1 1 d . .
H41A H -0.0019 0.5295 0.0645 0.038 Uiso 1 1 calc R U
H41B H 0.0112 0.5278 0.2305 0.038 Uiso 1 1 calc R U
H41C H 0.1511 0.4953 0.1396 0.038 Uiso 1 1 calc R U
C42 C 0.2246(4) 0.43134(9) 0.5176(3) 0.0557(6) Uani 1 1 d . .
H42A H 0.1248 0.4556 0.5026 0.067 Uiso 1 1 calc R U
H42B H 0.2518 0.4285 0.6173 0.067 Uiso 1 1 calc R U
H42C H 0.1841 0.3993 0.4813 0.067 Uiso 1 1 calc R U
H4 H 0.453(5) 0.2094(12) 0.777(4) 0.060(9) Uiso 1 1 d . .
H7 H 0.060(4) 0.6484(11) -0.279(3) 0.051(7) Uiso 1 1 d . .

loop_
_atom_site_aniso_label
_atom_site_aniso_U_11
_atom_site_aniso_U_22
_atom_site_aniso_U_33
_atom_site_aniso_U_23
_atom_site_aniso_U_13
_atom_site_aniso_U_12
O1 0.0490(8) 0.0433(7) 0.0212(6) 0.0038(5) 0.0038(5) -0.0168(6)
O2 0.0463(8) 0.0527(8) 0.0179(6) -0.0034(5) -0.0020(5) -0.0232(6)
O3 0.0363(7) 0.0286(6) 0.0333(6) 0.0038(5) 0.0036(5) -0.0013(5)
O4 0.0648(10) 0.0469(8) 0.0225(6) 0.0057(6) -0.0013(6) 0.0208(7)
O5 0.0621(10) 0.0656(10) 0.0209(6) -0.0029(6) 0.0042(6) 0.0359(8)
O6 0.0386(7) 0.0266(6) 0.0372(7) -0.0063(5) -0.0012(5) 0.0000(5)
C1 0.0305(8) 0.0299(8) 0.0177(7) 0.0001(6) -0.0036(6) -0.0087(6)
C2 0.0383(10) 0.0342(9) 0.0177(7) -0.0026(6) 0.0016(6) -0.0088(7)
C3 0.0295(8) 0.0291(8) 0.0189(7) 0.0031(6) 0.0011(6) -0.0037(6)
C4 0.0247(8) 0.0217(7) 0.0198(7) 0.0009(5) 0.0017(6) -0.0022(5)
C5 0.0212(7) 0.0201(7) 0.0176(6) -0.0008(5) 0.0008(5) -0.0010(5)
C6 0.0291(8) 0.0307(8) 0.0196(7) -0.0014(6) -0.0010(6) -0.0114(6)
C7 0.0253(8) 0.0268(7) 0.0196(7) -0.0016(6) -0.0011(6) -0.0030(6)
C8 0.0215(7) 0.0235(7) 0.0202(7) -0.0011(5) -0.0020(5) -0.0020(5)
C9 0.0241(8) 0.0301(8) 0.0182(7) 0.0025(6) -0.0032(6) -0.0070(6)
C10 0.0238(7) 0.0209(7) 0.0174(6) -0.0008(5) -0.0021(5) -0.0027(5)
C11 0.0484(11) 0.0457(10) 0.0217(8) 0.0006(7) -0.0039(7) -0.0271(9)
C12 0.0343(10) 0.0494(11) 0.0268(8) 0.0089(8) -0.0075(7) -0.0204(8)
C13 0.0263(8) 0.0296(8) 0.0231(8) 0.0053(6) -0.0032(6) -0.0065(6)
C14 0.0248(8) 0.0272(8) 0.0198(7) 0.0001(6) -0.0035(6) -0.0021(6)
C15 0.0270(9) 0.0344(9) 0.0399(10) 0.0080(7) 0.0018(7) 0.0008(7)
C16 0.0370(10) 0.0454(11) 0.0372(10) -0.0024(8) 0.0109(8) -0.0043(8)
C17 0.0297(11) 0.0637(14) 0.0477(12) 0.0069(10) 0.0040(9) -0.0114(9)
C18 0.0371(9) 0.0215(7) 0.0284(8) 0.0013(6) 0.0013(6) -0.0045(6)
C19 0.0253(8) 0.0321(8) 0.0285(8) 0.0009(6) 0.0053(6) -0.0021(6)
C20 0.0346(9) 0.0207(7) 0.0338(9) -0.0006(6) -0.0004(7) 0.0013(6)
C21 0.0427(11) 0.0317(9) 0.0476(11) -0.0040(8) 0.0083(9) -0.0020(8)
C22 0.0308(9) 0.0318(8) 0.0218(7) -0.0011(6) 0.0045(6) 0.0078(6)
C23 0.0388(10) 0.0379(9) 0.0195(7) -0.0018(6) 0.0008(7) 0.0085(7)
C24 0.0347(9) 0.0300(8) 0.0201(7) 0.0037(6) 0.0003(6) 0.0034(6)
C25 0.0264(8) 0.0231(7) 0.0206(7) 0.0008(5) -0.0007(6) 0.0017(6)
C26 0.0226(7) 0.0204(7) 0.0199(7) -0.0004(5) 0.0007(6) 0.0015(5)
C27 0.0335(9) 0.0409(9) 0.0214(8) 0.0018(7) 0.0033(7) 0.0171(7)
C28 0.0310(9) 0.0313(8) 0.0206(7) -0.0004(6) 0.0027(6) 0.0072(6)
C29 0.0238(7) 0.0253(7) 0.0204(7) -0.0015(5) -0.0006(6) 0.0032(6)
C30 0.0233(8) 0.0264(7) 0.0209(7) 0.0009(6) 0.0008(6) 0.0044(6)
C31 0.0230(8) 0.0211(7) 0.0204(7) -0.0006(5) 0.0006(6) 0.0022(5)
C32 0.0332(9) 0.0384(9) 0.0250(8) 0.0024(7) 0.0048(7) 0.0154(7)
C33 0.0267(9) 0.0374(9) 0.0306(9) 0.0055(7) 0.0018(7) 0.0113(7)
C34 0.0303(9) 0.0217(7) 0.0263(8) 0.0006(6) -0.0017(6) 0.0033(6)
C35 0.0279(8) 0.0263(8) 0.0217(7) -0.0004(6) 0.0013(6) 0.0039(6)
C36 0.0393(10) 0.0258(8) 0.0274(8) 0.0027(6) -0.0052(7) 0.0060(7)
C37 0.0572(14) 0.0361(10) 0.0420(11) 0.0022(8) -0.0184(9) -0.0049(9)
C38 0.0638(15) 0.0430(12) 0.0411(11) 0.0007(9) -0.0149(10) 0.0250(10)
C39 0.0382(10) 0.0248(8) 0.0306(8) 0.0020(6) 0.0009(7) 0.0066(7)
C40 0.0260(9) 0.0361(9) 0.0336(9) 0.0031(7) -0.0067(7) 0.0004(7)
C41 0.0340(9) 0.0243(8) 0.0366(9) 0.0012(7) -0.0035(7) -0.0032(7)
C42 0.0542(14) 0.0420(12) 0.0712(16) -0.0093(11) 0.0115(12) -0.0184(10)

loop_
_atom_type_symbol
_atom_type_description
_atom_type_scat_dispersion_real
_atom_type_scat_dispersion_imag
_atom_type_scat_source
C C 0.0181 0.0091 'International Tables Vol C Tables 4.2.6.8 and 6.1.1.4'
H H 0.0000 0.0000 'International Tables Vol C Tables 4.2.6.8 and 6.1.1.4'
O O 0.0492 0.0322 'International Tables Vol C Tables 4.2.6.8 and 6.1.1.4'

loop_
_geom_angle_atom_site_label_1
_geom_angle_atom_site_label_2
_geom_angle_atom_site_label_3
_geom_angle
C3 O1 H4 105(2)
C21 O3 C13 116.31(14)
C24 O4 H7 112.2(19)
C42 O6 C34 116.50(15)
C2 C1 C10 112.93(13)
C2 C1 H1A 109.0
C10 C1 H1A 109.0
C2 C1 H1B 109.0
C10 C1 H1B 109.0
H1A C1 H1B 107.8
C3 C2 C1 110.36(13)
C3 C2 H2A 109.6
C1 C2 H2A 109.6
C3 C2 H2B 109.6
C1 C2 H2B 109.6
H2A C2 H2B 108.1
O1 C3 C2 111.87(13)
O1 C3 C4 109.32(13)
C2 C3 C4 112.67(13)
O1 C3 H3 107.6
C2 C3 H3 107.6
C4 C3 H3 107.6
C19 C4 C18 106.80(13)
C19 C4 C3 111.03(13)
C18 C4 C3 108.04(13)
C19 C4 C5 114.91(13)
C18 C4 C5 108.18(12)
C3 C4 C5 107.67(12)
C6 C5 C10 110.35(12)
C6 C5 C4 111.99(12)
C10 C5 C4 117.47(12)
C6 C5 H5 105.3
C10 C5 H5 105.3
C4 C5 H5 105.3
C7 C6 C5 115.74(13)
C7 C6 H6A 108.3
C5 C6 H6A 108.3
C7 C6 H6B 108.3
C5 C6 H6B 108.3
H6A C6 H6B 107.4
O2 C7 C8 121.30(15)
O2 C7 C6 119.65(14)
C8 C7 C6 119.05(13)
C14 C8 C7 117.75(14)
C14 C8 C9 123.17(14)
C7 C8 C9 119.08(13)
C8 C9 C11 109.08(13)
C8 C9 C10 112.62(13)
C11 C9 C10 113.10(14)
C8 C9 H9 107.2
C11 C9 H9 107.2
C10 C9 H9 107.2
C20 C10 C1 110.03(13)
C20 C10 C5 113.25(13)
C1 C10 C5 109.02(12)
C20 C10 C9 109.57(13)
C1 C10 C9 108.16(13)
C5 C10 C9 106.64(12)
C12 C11 C9 111.60(16)
C12 C11 H11A 109.3
C9 C11 H11A 109.3
C12 C11 H11B 109.3
C9 C11 H11B 109.3
H11A C11 H11B 108.0
C11 C12 C13 115.05(15)
C11 C12 H12A 108.5
C13 C12 H12A 108.5
C11 C12 H12B 108.5
C13 C12 H12B 108.5
H12A C12 H12B 107.5
O3 C13 C14 109.24(14)
O3 C13 C12 113.32(15)
C14 C13 C12 110.91(13)
O3 C13 C15 104.09(13)
C14 C13 C15 110.10(14)
C12 C13 C15 108.96(15)
C8 C14 C13 125.74(14)
C8 C14 H14 117.1
C13 C14 H14 117.1
C16 C15 C17 109.63(16)
C16 C15 C13 113.45(16)
C17 C15 C13 111.29(17)
C16 C15 H15 107.4
C17 C15 H15 107.4
C13 C15 H15 107.4
C15 C16 H16A 109.5
C15 C16 H16B 109.5
H16A C16 H16B 109.5
C15 C16 H16C 109.5
H16A C16 H16C 109.5
H16B C16 H16C 109.5
C15 C17 H17A 109.5
C15 C17 H17B 109.5
H17A C17 H17B 109.5
C15 C17 H17C 109.5
H17A C17 H17C 109.5
H17B C17 H17C 109.5
C4 C18 H18A 109.5
C4 C18 H18B 109.5
H18A C18 H18B 109.5
C4 C18 H18C 109.5
H18A C18 H18C 109.5
H18B C18 H18C 109.5
C4 C19 H19A 109.5
C4 C19 H19B 109.5
H19A C19 H19B 109.5
C4 C19 H19C 109.5
H19A C19 H19C 109.5
H19B C19 H19C 109.5
C10 C20 H20A 109.5
C10 C20 H20B 109.5
H20A C20 H20B 109.5
C10 C20 H20C 109.5
H20A C20 H20C 109.5
H20B C20 H20C 109.5
O3 C21 H21A 109.5
O3 C21 H21B 109.5
H21A C21 H21B 109.5
O3 C21 H21C 109.5
H21A C21 H21C 109.5
H21B C21 H21C 109.5
C23 C22 C31 113.14(14)
C23 C22 H22A 109.0
C31 C22 H22A 109.0
C23 C22 H22B 109.0
C31 C22 H22B 109.0
H22A C22 H22B 107.8
C24 C23 C22 110.15(14)
C24 C23 H23A 109.6
C22 C23 H23A 109.6
C24 C23 H23B 109.6
C22 C23 H23B 109.6
H23A C23 H23B 108.1
O4 C24 C23 112.72(15)
O4 C24 C25 109.05(15)
C23 C24 C25 112.99(14)
O4 C24 H24 107.3
C23 C24 H24 107.3
C25 C24 H24 107.3
C40 C25 C24 110.98(14)
C40 C25 C39 107.61(15)
C24 C25 C39 107.41(13)
C40 C25 C26 114.45(13)
C24 C25 C26 107.46(13)
C39 C25 C26 108.70(13)
C27 C26 C31 110.74(13)
C27 C26 C25 111.68(13)
C31 C26 C25 118.05(13)
C27 C26 H26 105.0
C31 C26 H26 105.0
C25 C26 H26 105.0
C28 C27 C26 115.51(14)
C28 C27 H27A 108.4
C26 C27 H27A 108.4
C28 C27 H27B 108.4
C26 C27 H27B 108.4
H27A C27 H27B 107.5
O5 C28 C29 121.49(16)
O5 C28 C27 120.07(16)
C29 C28 C27 118.42(14)
C35 C29 C28 117.73(14)
C35 C29 C30 124.19(14)
C28 C29 C30 118.08(14)
C29 C30 C32 111.13(13)
C29 C30 C31 110.96(13)
C32 C30 C31 114.49(13)
C29 C30 H30 106.6
C32 C30 H30 106.6
C31 C30 H30 106.6
C41 C31 C22 109.84(14)
C41 C31 C26 113.96(13)
C22 C31 C26 108.66(12)
C41 C31 C30 110.03(13)
C22 C31 C30 108.71(13)
C26 C31 C30 105.45(12)
C33 C32 C30 111.73(14)
C33 C32 H32A 109.3
C30 C32 H32A 109.3
C33 C32 H32B 109.3
C30 C32 H32B 109.3
H32A C32 H32B 107.9
C34 C33 C32 110.95(15)
C34 C33 H33A 109.4
C32 C33 H33A 109.4
C34 C33 H33B 109.4
C32 C33 H33B 109.4
H33A C33 H33B 108.0
O6 C34 C35 110.02(14)
O6 C34 C33 104.13(14)
C35 C34 C33 108.69(13)
O6 C34 C36 109.47(13)
C35 C34 C36 110.34(14)
C33 C34 C36 113.99(15)
C29 C35 C34 123.99(15)
C29 C35 H35 118.0
C34 C35 H35 118.0
C38 C36 C37 111.16(19)
C38 C36 C34 112.17(15)
C37 C36 C34 112.55(14)
C38 C36 H36 106.8
C37 C36 H36 106.8
C34 C36 H36 106.8
C36 C37 H37A 109.5
C36 C37 H37B 109.5
H37A C37 H37B 109.5
C36 C37 H37C 109.5
H37A C37 H37C 109.5
H37B C37 H37C 109.5
C36 C38 H38A 109.5
C36 C38 H38B 109.5
H38A C38 H38B 109.5
C36 C38 H38C 109.5
H38A C38 H38C 109.5
H38B C38 H38C 109.5
C25 C39 H39A 109.5
C25 C39 H39B 109.5
H39A C39 H39B 109.5
C25 C39 H39C 109.5
H39A C39 H39C 109.5
H39B C39 H39C 109.5
C25 C40 H40A 109.5
C25 C40 H40B 109.5
H40A C40 H40B 109.5
C25 C40 H40C 109.5
H40A C40 H40C 109.5
H40B C40 H40C 109.5
C31 C41 H41A 109.5
C31 C41 H41B 109.5
H41A C41 H41B 109.5
C31 C41 H41C 109.5
H41A C41 H41C 109.5
H41B C41 H41C 109.5
O6 C42 H42A 109.5
O6 C42 H42B 109.5
H42A C42 H42B 109.5
O6 C42 H42C 109.5
H42A C42 H42C 109.5
H42B C42 H42C 109.5

loop_
_geom_bond_atom_site_label_1
_geom_bond_atom_site_label_2
_geom_bond_distance
O1 C3 1.4345(19)
O1 H4 0.86(4)
O2 C7 1.217(2)
O3 C21 1.409(2)
O3 C13 1.444(2)
O4 C24 1.431(2)
O4 H7 0.90(3)
O5 C28 1.214(2)
O6 C42 1.402(3)
O6 C34 1.444(2)
C1 C2 1.520(2)
C1 C10 1.542(2)
C1 H1A 0.9900
C1 H1B 0.9900
C2 C3 1.515(2)
C2 H2A 0.9900
C2 H2B 0.9900
C3 C4 1.541(2)
C3 H3 1.0000
C4 C19 1.536(2)
C4 C18 1.540(2)
C4 C5 1.566(2)
C5 C6 1.532(2)
C5 C10 1.551(2)
C5 H5 1.0000
C6 C7 1.507(2)
C6 H6A 0.9900
C6 H6B 0.9900
C7 C8 1.498(2)
C8 C14 1.334(2)
C8 C9 1.518(2)
C9 C11 1.531(2)
C9 C10 1.554(2)
C9 H9 1.0000
C10 C20 1.535(2)
C11 C12 1.525(3)
C11 H11A 0.9900
C11 H11B 0.9900
C12 C13 1.539(2)
C12 H12A 0.9900
C12 H12B 0.9900
C13 C14 1.509(2)
C13 C15 1.554(3)
C14 H14 0.9500
C15 C16 1.525(3)
C15 C17 1.532(3)
C15 H15 1.0000
C16 H16A 0.9800
C16 H16B 0.9800
C16 H16C 0.9800
C17 H17A 0.9800
C17 H17B 0.9800
C17 H17C 0.9800
C18 H18A 0.9800
C18 H18B 0.9800
C18 H18C 0.9800
C19 H19A 0.9800
C19 H19B 0.9800
C19 H19C 0.9800
C20 H20A 0.9800
C20 H20B 0.9800
C20 H20C 0.9800
C21 H21A 0.9800
C21 H21B 0.9800
C21 H21C 0.9800
C22 C23 1.529(2)
C22 C31 1.539(2)
C22 H22A 0.9900
C22 H22B 0.9900
C23 C24 1.517(2)
C23 H23A 0.9900
C23 H23B 0.9900
C24 C25 1.539(2)
C24 H24 1.0000
C25 C40 1.533(2)
C25 C39 1.540(2)
C25 C26 1.563(2)
C26 C27 1.533(2)
C26 C31 1.554(2)
C26 H26 1.0000
C27 C28 1.506(2)
C27 H27A 0.9900
C27 H27B 0.9900
C28 C29 1.493(2)
C29 C35 1.337(2)
C29 C30 1.515(2)
C30 C32 1.536(2)
C30 C31 1.565(2)
C30 H30 1.0000
C31 C41 1.536(2)
C32 C33 1.531(3)
C32 H32A 0.9900
C32 H32B 0.9900
C33 C34 1.525(2)
C33 H33A 0.9900
C33 H33B 0.9900
C34 C35 1.512(2)
C34 C36 1.548(2)
C35 H35 0.9500
C36 C38 1.523(3)
C36 C37 1.528(3)
C36 H36 1.0000
C37 H37A 0.9800
C37 H37B 0.9800
C37 H37C 0.9800
C38 H38A 0.9800
C38 H38B 0.9800
C38 H38C 0.9800
C39 H39A 0.9800
C39 H39B 0.9800
C39 H39C 0.9800
C40 H40A 0.9800
C40 H40B 0.9800
C40 H40C 0.9800
C41 H41A 0.9800
C41 H41B 0.9800
C41 H41C 0.9800
C42 H42A 0.9800
C42 H42B 0.9800
C42 H42C 0.9800

loop_
_geom_hbond_atom_site_label_D
_geom_hbond_atom_site_label_H
_geom_hbond_atom_site_label_A
_geom_hbond_distance_DH
_geom_hbond_distance_HA
_geom_hbond_distance_DA
_geom_hbond_angle_DHA
_geom_hbond_site_symmetry_A
C2 H2A O2 0.99 2.55 3.273(2) 130.0 1_556
O1 H4 O2 0.86(4) 2.13(4) 2.9960(19) 180(3) 1_556
O4 H7 O5 0.90(3) 1.97(3) 2.869(2) 173(3) 1_554

loop_
_geom_torsion_atom_site_label_1
_geom_torsion_atom_site_label_2
_geom_torsion_atom_site_label_3
_geom_torsion_atom_site_label_4
_geom_torsion
C10 C1 C2 C3 59.14(19)
C1 C2 C3 O1 175.23(15)
C1 C2 C3 C4 -61.12(19)
O1 C3 C4 C19 52.66(17)
C2 C3 C4 C19 -72.38(17)
O1 C3 C4 C18 -64.13(17)
C2 C3 C4 C18 170.82(14)
O1 C3 C4 C5 179.25(13)
C2 C3 C4 C5 54.20(17)
C19 C4 C5 C6 -54.27(17)
C18 C4 C5 C6 64.93(17)
C3 C4 C5 C6 -178.54(13)
C19 C4 C5 C10 74.97(18)
C18 C4 C5 C10 -165.83(14)
C3 C4 C5 C10 -49.30(17)
C10 C5 C6 C7 46.93(19)
C4 C5 C6 C7 179.80(14)
C5 C6 C7 O2 161.23(16)
C5 C6 C7 C8 -19.6(2)
O2 C7 C8 C14 10.6(2)
C6 C7 C8 C14 -168.50(16)
O2 C7 C8 C9 -168.48(17)
C6 C7 C8 C9 12.4(2)
C14 C8 C9 C11 22.1(2)
C7 C8 C9 C11 -158.89(16)
C14 C8 C9 C10 148.50(16)
C7 C8 C9 C10 -32.45(19)
C2 C1 C10 C20 73.55(17)
C2 C1 C10 C5 -51.21(18)
C2 C1 C10 C9 -166.79(14)
C6 C5 C10 C20 55.22(17)
C4 C5 C10 C20 -74.80(17)
C6 C5 C10 C1 178.07(13)
C4 C5 C10 C1 48.06(18)
C6 C5 C10 C9 -65.38(15)
C4 C5 C10 C9 164.61(13)
C8 C9 C10 C20 -65.01(16)
C11 C9 C10 C20 59.24(18)
C8 C9 C10 C1 175.04(13)
C11 C9 C10 C1 -60.71(18)
C8 C9 C10 C5 57.91(16)
C11 C9 C10 C5 -177.84(14)
C8 C9 C11 C12 -50.4(2)
C10 C9 C11 C12 -176.55(15)
C9 C11 C12 C13 56.5(2)
C21 O3 C13 C14 65.53(19)
C21 O3 C13 C12 -58.7(2)
C21 O3 C13 C15 -176.90(16)
C11 C12 C13 O3 94.5(2)
C11 C12 C13 C14 -28.8(2)
C11 C12 C13 C15 -150.16(18)
C7 C8 C14 C13 -174.55(15)
C9 C8 C14 C13 4.5(3)
O3 C13 C14 C8 -127.16(17)
C12 C13 C14 C8 -1.6(2)
C15 C13 C14 C8 119.13(18)
O3 C13 C15 C16 -62.43(19)
C14 C13 C15 C16 54.54(19)
C12 C13 C15 C16 176.38(16)
O3 C13 C15 C17 61.8(2)
C14 C13 C15 C17 178.74(16)
C12 C13 C15 C17 -59.4(2)
C31 C22 C23 C24 58.9(2)
C22 C23 C24 O4 175.02(15)
C22 C23 C24 C25 -60.8(2)
O4 C24 C25 C40 54.40(19)
C23 C24 C25 C40 -71.79(19)
O4 C24 C25 C39 -62.97(19)
C23 C24 C25 C39 170.84(15)
O4 C24 C25 C26 -179.78(14)
C23 C24 C25 C26 54.04(19)
C40 C25 C26 C27 -55.65(19)
C24 C25 C26 C27 -179.39(14)
C39 C25 C26 C27 64.66(17)
C40 C25 C26 C31 74.41(18)
C24 C25 C26 C31 -49.33(18)
C39 C25 C26 C31 -165.28(13)
C31 C26 C27 C28 47.1(2)
C25 C26 C27 C28 -179.13(15)
C26 C27 C28 O5 157.06(19)
C26 C27 C28 C29 -24.6(3)
O5 C28 C29 C35 21.1(3)
C27 C28 C29 C35 -157.26(17)
O5 C28 C29 C30 -159.11(19)
C27 C28 C29 C30 22.6(2)
C35 C29 C30 C32 9.0(2)
C28 C29 C30 C32 -170.79(15)
C35 C29 C30 C31 137.62(16)
C28 C29 C30 C31 -42.18(19)
C23 C22 C31 C41 74.28(18)
C23 C22 C31 C26 -51.00(18)
C23 C22 C31 C30 -165.28(14)
C27 C26 C31 C41 55.83(18)
C25 C26 C31 C41 -74.67(17)
C27 C26 C31 C22 178.65(14)
C25 C26 C31 C22 48.16(18)
C27 C26 C31 C30 -64.95(16)
C25 C26 C31 C30 164.55(13)
C29 C30 C31 C41 -61.26(17)
C32 C30 C31 C41 65.52(18)
C29 C30 C31 C22 178.42(13)
C32 C30 C31 C22 -54.80(18)
C29 C30 C31 C26 62.06(16)
C32 C30 C31 C26 -171.16(13)
C29 C30 C32 C33 -38.9(2)
C31 C30 C32 C33 -165.54(14)
C30 C32 C33 C34 62.8(2)
C42 O6 C34 C35 -49.1(2)
C42 O6 C34 C33 -165.45(19)
C42 O6 C34 C36 72.3(2)
C32 C33 C34 O6 65.53(18)
C32 C33 C34 C35 -51.7(2)
C32 C33 C34 C36 -175.25(14)
C28 C29 C35 C34 178.93(15)
C30 C29 C35 C34 -0.9(3)
O6 C34 C35 C29 -91.1(2)
C33 C34 C35 C29 22.3(2)
C36 C34 C35 C29 147.97(17)
O6 C34 C36 C38 49.8(2)
C35 C34 C36 C38 170.99(18)
C33 C34 C36 C38 -66.4(2)
O6 C34 C36 C37 176.02(17)
C35 C34 C36 C37 -62.8(2)
C33 C34 C36 C37 59.9(2)
